data_4023643
loop_
_publ_author_name
'Sunanda Chatterjee'
'Prema G. Vasudev'
'Kuppanna Ananda'
'Srinivasarao Raghothama'
'Narayanaswamy Shamala'
'Padmanabhan Balaram'

_publ_section_title
;
 Multiple Conformational States in Crystals and in Solution in \a\g
 Hybrid Peptides. Fragility of the C~12~ Helix in Short Sequences
;
_journal_name_full 'Journal of Organic Chemistry'
_journal_page_first 6595
_journal_page_last 6606
_journal_paper_doi 10.1021/jo8009819
_journal_volume 73
_journal_year 2008
_chemical_formula_moiety 'C19 H35 N3 O4'
_chemical_formula_sum 'C19 H35 N3 O4'
_chemical_formula_weight 369.50
_chemical_name_common Boc-Gpn-Aib-NHMe
_chemical_name_systematic
; 
 ? 
;
_space_group_IT_number 14
_symmetry_cell_setting monoclinic
_symmetry_space_group_name_Hall '-P 2ybc'
_symmetry_space_group_name_H-M 'P 1 21/c 1'
_atom_sites_solution_hydrogens geom
_atom_sites_solution_primary direct
_atom_sites_solution_secondary difmap
_audit_creation_method SHELXL-97
_cell_angle_alpha 90.00
_cell_angle_beta 110.464(3)
_cell_angle_gamma 90.00
_cell_formula_units_Z 4
_cell_length_a 9.9783(17)
_cell_length_b 20.950(4)
_cell_length_c 11.0433(19)
_cell_measurement_temperature 293(2)
_cell_volume 2162.9(6)
_computing_data_collection SMART
_computing_data_reduction SAINT
_computing_structure_refinement 'SHELXL-97 (Sheldrick, 1997)'
_computing_structure_solution 'SHELXS-97 (Sheldrick, 1990)'
_diffrn_ambient_temperature 293(2)
_diffrn_measured_fraction_theta_full 0.996
_diffrn_measured_fraction_theta_max 0.996
_diffrn_measurement_device_type 'BRUKER AXS SMART APEX CCD with Mo source'
_diffrn_measurement_method 'omega scan'
_diffrn_radiation_monochromator graphite
_diffrn_radiation_source 'fine-focus sealed tube'
_diffrn_radiation_type MoK\a
_diffrn_radiation_wavelength 0.71073
_diffrn_reflns_av_R_equivalents 0.0349
_diffrn_reflns_av_sigmaI/netI 0.0328
_diffrn_reflns_limit_h_max 11
_diffrn_reflns_limit_h_min -11
_diffrn_reflns_limit_k_max 24
_diffrn_reflns_limit_k_min -24
_diffrn_reflns_limit_l_max 12
_diffrn_reflns_limit_l_min -12
_diffrn_reflns_number 14763
_diffrn_reflns_theta_full 24.71
_diffrn_reflns_theta_max 24.71
_diffrn_reflns_theta_min 1.94
_exptl_absorpt_coefficient_mu 0.079
_exptl_absorpt_correction_type none
_exptl_crystal_colour Colourless
_exptl_crystal_density_diffrn 1.135
_exptl_crystal_density_method 'not measured'
_exptl_crystal_description plate
_exptl_crystal_F_000 808
_exptl_crystal_size_max 0.5
_exptl_crystal_size_mid 0.04
_exptl_crystal_size_min 0.02
_refine_diff_density_max 0.468
_refine_diff_density_min -0.234
_refine_diff_density_rms 0.070
_refine_ls_extinction_method none
_refine_ls_goodness_of_fit_ref 1.165
_refine_ls_hydrogen_treatment mixed
_refine_ls_matrix_type full
_refine_ls_number_parameters 247
_refine_ls_number_reflns 3676
_refine_ls_number_restraints 0
_refine_ls_restrained_S_all 1.165
_refine_ls_R_factor_all 0.1037
_refine_ls_R_factor_gt 0.0895
_refine_ls_shift/su_max 0.001
_refine_ls_shift/su_mean 0.000
_refine_ls_structure_factor_coef Fsqd
_refine_ls_weighting_details 'calc w=1/[\s^2^(Fo^2^)+(0.1185P)^2^+3.2653P] where P=(Fo^2^+2Fc^2^)/3'
_refine_ls_weighting_scheme calc
_refine_ls_wR_factor_gt 0.2526
_refine_ls_wR_factor_ref 0.2624
_reflns_number_gt 3048
_reflns_number_total 3676
_reflns_threshold_expression >2sigma(I)
_cod_data_source_file jo8009819-file007.cif
_cod_data_source_block gpnun
_cod_depositor_comments
;
The following automatic conversions were performed:
'_symmetry_cell_setting' value 'Monoclinic' changed to 'monoclinic'
according to '/home/saulius/struct/CIF-dictionaries/cif_core.dic'
dictionary named 'cif_core.dic' version 2.4.1 from
2010-06-29.

'_exptl_absorpt_correction_type' value 'None' changed to
'none' according to '/home/saulius/struct/CIF-dictionaries/cif_core.dic'
dictionary named 'cif_core.dic' version 2.4.1 from 2010-06-29.

Automatic conversion script
Id: cif_fix_enum 1527 2010-12-29 10:47:43Z saulius 
;
_cod_original_sg_symbol_H-M 'P 21/c'
_cod_database_code 4023643

loop_
_symmetry_equiv_pos_as_xyz
'x, y, z'
'-x, y+1/2, -z+1/2'
'-x, -y, -z'
'x, -y-1/2, z-1/2'

loop_
_atom_site_label
_atom_site_type_symbol
_atom_site_fract_x
_atom_site_fract_y
_atom_site_fract_z
_atom_site_U_iso_or_equiv
_atom_site_adp_type
_atom_site_occupancy
_atom_site_symmetry_multiplicity
_atom_site_calc_flag
_atom_site_refinement_flags
_atom_site_disorder_assembly
_atom_site_disorder_group
H1 H 0.668(4) -0.2373(17) 0.704(3) 0.020(9) Uiso 1 1 d . . .
H2 H 1.026(5) -0.321(2) 0.936(4) 0.037(11) Uiso 1 1 d . . .
H3 H 1.276(6) -0.277(2) 0.870(5) 0.060(16) Uiso 1 1 d . . .
C1 C 0.4086(5) -0.4039(3) 0.6543(7) 0.084(2) Uani 1 1 d . . .
H1A H 0.3677 -0.3752 0.6998 0.125 Uiso 1 1 calc R . .
H1B H 0.3715 -0.4461 0.6554 0.125 Uiso 1 1 calc R . .
H1C H 0.3844 -0.3898 0.5665 0.125 Uiso 1 1 calc R . .
C2 C 0.6386(6) -0.4492(2) 0.6512(6) 0.0627(14) Uani 1 1 d . . .
H2A H 0.6088 -0.4376 0.5615 0.094 Uiso 1 1 calc R . .
H2B H 0.6095 -0.4922 0.6589 0.094 Uiso 1 1 calc R . .
H2C H 0.7408 -0.4460 0.6893 0.094 Uiso 1 1 calc R . .
C3 C 0.6133(8) -0.4196(3) 0.8619(6) 0.0842(19) Uani 1 1 d . . .
H3A H 0.5679 -0.3900 0.9015 0.126 Uiso 1 1 calc R . .
H3B H 0.7153 -0.4162 0.9022 0.126 Uiso 1 1 calc R . .
H3C H 0.5838 -0.4623 0.8725 0.126 Uiso 1 1 calc R . .
C4 C 0.5709(5) -0.40469(19) 0.7199(5) 0.0476(11) Uani 1 1 d . . .
O O 0.6070(3) -0.33764(13) 0.7039(3) 0.0448(8) Uani 1 1 d . . .
C0' C 0.7421(4) -0.31579(18) 0.7499(4) 0.0339(9) Uani 1 1 d . . .
O0 O 0.8473(3) -0.34954(13) 0.7955(3) 0.0504(8) Uani 1 1 d . . .
N1 N 0.7431(3) -0.25231(15) 0.7364(3) 0.0333(8) Uani 1 1 d . . .
C1G C 0.8720(4) -0.21375(17) 0.7724(3) 0.0299(8) Uani 1 1 d . . .
H1G1 H 0.8623 -0.1830 0.7042 0.036 Uiso 1 1 calc R . .
H1G2 H 0.9522 -0.2412 0.7782 0.036 Uiso 1 1 calc R . .
C1B C 0.9060(4) -0.17768(17) 0.9007(3) 0.0281(8) Uani 1 1 d . . .
C1A C 0.9427(4) -0.22481(19) 1.0146(3) 0.0334(9) Uani 1 1 d . . .
H1A1 H 0.9341 -0.2021 1.0881 0.040 Uiso 1 1 calc R . .
H1A2 H 0.8703 -0.2580 0.9917 0.040 Uiso 1 1 calc R . .
C1' C 1.0879(4) -0.25708(18) 1.0585(3) 0.0312(8) Uani 1 1 d . . .
O1 O 1.1876(3) -0.23714(15) 1.1515(3) 0.0471(8) Uani 1 1 d . . .
C1B1 C 1.0332(4) -0.13224(19) 0.9187(4) 0.0362(9) Uani 1 1 d . . .
H1B1 H 1.0680 -0.1170 1.0072 0.043 Uiso 1 1 calc R . .
H1B2 H 1.1100 -0.1560 0.9048 0.043 Uiso 1 1 calc R . .
C1G1 C 0.9965(5) -0.0747(2) 0.8277(5) 0.0517(12) Uani 1 1 d . . .
H1G3 H 1.0780 -0.0461 0.8508 0.062 Uiso 1 1 calc R . .
H1G4 H 0.9778 -0.0892 0.7398 0.062 Uiso 1 1 calc R . .
C1D C 0.8664(5) -0.0383(2) 0.8334(5) 0.0573(13) Uani 1 1 d . . .
H1D1 H 0.8888 -0.0193 0.9182 0.069 Uiso 1 1 calc R . .
H1D2 H 0.8427 -0.0043 0.7699 0.069 Uiso 1 1 calc R . .
C1G2 C 0.7390(4) -0.08273(19) 0.8067(4) 0.0440(10) Uani 1 1 d . . .
H1G5 H 0.7111 -0.0989 0.7190 0.053 Uiso 1 1 calc R . .
H1G6 H 0.6586 -0.0594 0.8148 0.053 Uiso 1 1 calc R . .
C1B2 C 0.7770(4) -0.13815(18) 0.9016(4) 0.0348(9) Uani 1 1 d . . .
H1B3 H 0.6946 -0.1661 0.8819 0.042 Uiso 1 1 calc R . .
H1B4 H 0.7966 -0.1215 0.9880 0.042 Uiso 1 1 calc R . .
N2 N 1.1014(3) -0.30825(16) 0.9904(3) 0.0347(8) Uani 1 1 d . . .
C2A C 1.2291(4) -0.34971(18) 1.0261(4) 0.0350(9) Uani 1 1 d . . .
C2' C 1.3626(4) -0.31120(17) 1.0303(3) 0.0301(8) Uani 1 1 d . . .
O2 O 1.4771(3) -0.31818(14) 1.1200(3) 0.0413(7) Uani 1 1 d . . .
C2B1 C 1.2005(5) -0.3999(2) 0.9189(5) 0.0529(12) Uani 1 1 d . . .
H2B1 H 1.1846 -0.3790 0.8377 0.079 Uiso 1 1 calc R . .
H2B2 H 1.1173 -0.4243 0.9139 0.079 Uiso 1 1 calc R . .
H2B3 H 1.2815 -0.4278 0.9379 0.079 Uiso 1 1 calc R . .
C2B2 C 1.2536(5) -0.3823(2) 1.1547(5) 0.0523(12) Uani 1 1 d . . .
H2B4 H 1.1696 -0.4059 1.1503 0.078 Uiso 1 1 calc R . .
H2B5 H 1.2732 -0.3507 1.2216 0.078 Uiso 1 1 calc R . .
H2B6 H 1.3335 -0.4109 1.1735 0.078 Uiso 1 1 calc R . .
N0M N 1.3505(4) -0.27480(18) 0.9297(3) 0.0411(9) Uani 1 1 d . . .
C0M C 1.4691(5) -0.2414(2) 0.9134(4) 0.0485(11) Uani 1 1 d . . .
H0M1 H 1.4364 -0.2180 0.8337 0.073 Uiso 1 1 calc R . .
H0M2 H 1.5406 -0.2716 0.9114 0.073 Uiso 1 1 calc R . .
H0M3 H 1.5092 -0.2124 0.9842 0.073 Uiso 1 1 calc R . .

loop_
_atom_site_aniso_label
_atom_site_aniso_U_11
_atom_site_aniso_U_22
_atom_site_aniso_U_33
_atom_site_aniso_U_23
_atom_site_aniso_U_13
_atom_site_aniso_U_12
C1 0.044(3) 0.052(3) 0.148(6) -0.001(3) 0.026(3) -0.020(2)
C2 0.064(3) 0.042(3) 0.084(4) -0.014(3) 0.028(3) -0.012(2)
C3 0.121(5) 0.061(3) 0.085(4) 0.008(3) 0.054(4) -0.012(3)
C4 0.043(2) 0.032(2) 0.066(3) 0.004(2) 0.017(2) -0.0098(18)
O 0.0279(14) 0.0342(15) 0.062(2) 0.0043(13) 0.0023(13) -0.0063(11)
C0' 0.0280(19) 0.034(2) 0.032(2) -0.0035(16) -0.0001(16) -0.0019(16)
O0 0.0334(16) 0.0330(15) 0.067(2) -0.0032(14) -0.0047(14) 0.0037(12)
N1 0.0205(16) 0.0290(17) 0.042(2) 0.0003(14) 0.0006(14) 0.0011(13)
C1G 0.0257(18) 0.0322(19) 0.029(2) 0.0019(15) 0.0064(15) -0.0002(15)
C1B 0.0258(18) 0.0307(19) 0.0286(19) -0.0001(15) 0.0106(15) -0.0010(14)
C1A 0.0314(19) 0.042(2) 0.029(2) 0.0032(16) 0.0129(16) 0.0032(16)
C1' 0.0311(19) 0.035(2) 0.0245(18) 0.0040(16) 0.0066(15) 0.0013(16)
O1 0.0418(17) 0.0561(18) 0.0305(15) -0.0099(13) -0.0035(13) 0.0075(14)
C1B1 0.030(2) 0.039(2) 0.039(2) -0.0052(17) 0.0110(16) -0.0054(16)
C1G1 0.051(3) 0.040(2) 0.067(3) -0.001(2) 0.024(2) -0.017(2)
C1D 0.059(3) 0.032(2) 0.077(3) 0.007(2) 0.018(3) 0.000(2)
C1G2 0.041(2) 0.033(2) 0.054(3) 0.0025(19) 0.0116(19) 0.0089(17)
C1B2 0.032(2) 0.037(2) 0.038(2) -0.0035(17) 0.0155(17) -0.0005(16)
N2 0.0200(16) 0.0398(19) 0.0371(19) -0.0068(15) 0.0007(14) -0.0003(13)
C2A 0.0281(19) 0.036(2) 0.038(2) -0.0011(17) 0.0087(16) 0.0010(16)
C2' 0.0264(18) 0.0343(19) 0.0266(19) 0.0003(15) 0.0057(15) 0.0029(15)
O2 0.0275(14) 0.0519(17) 0.0351(16) 0.0076(13) -0.0009(12) -0.0016(12)
C2B1 0.039(2) 0.039(2) 0.079(3) -0.014(2) 0.018(2) -0.0016(19)
C2B2 0.043(2) 0.052(3) 0.063(3) 0.023(2) 0.020(2) 0.004(2)
N0M 0.0268(17) 0.059(2) 0.0315(19) 0.0091(16) 0.0023(15) -0.0069(16)
C0M 0.045(2) 0.061(3) 0.039(2) 0.005(2) 0.0138(19) -0.011(2)

loop_
_atom_type_symbol
_atom_type_description
_atom_type_scat_dispersion_real
_atom_type_scat_dispersion_imag
_atom_type_scat_source
C C 0.0033 0.0016 'International Tables Vol C Tables 4.2.6.8 and 6.1.1.4'
H H 0.0000 0.0000 'International Tables Vol C Tables 4.2.6.8 and 6.1.1.4'
N N 0.0061 0.0033 'International Tables Vol C Tables 4.2.6.8 and 6.1.1.4'
O O 0.0106 0.0060 'International Tables Vol C Tables 4.2.6.8 and 6.1.1.4'

loop_
_geom_angle_atom_site_label_1
_geom_angle_atom_site_label_2
_geom_angle_atom_site_label_3
_geom_angle
_geom_angle_site_symmetry_1
_geom_angle_site_symmetry_3
_geom_angle_publ_flag
C4 C1 H1A 109.5 . . ?
C4 C1 H1B 109.5 . . ?
H1A C1 H1B 109.5 . . ?
C4 C1 H1C 109.5 . . ?
H1A C1 H1C 109.5 . . ?
H1B C1 H1C 109.5 . . ?
C4 C2 H2A 109.5 . . ?
C4 C2 H2B 109.5 . . ?
H2A C2 H2B 109.5 . . ?
C4 C2 H2C 109.5 . . ?
H2A C2 H2C 109.5 . . ?
H2B C2 H2C 109.5 . . ?
C4 C3 H3A 109.5 . . ?
C4 C3 H3B 109.5 . . ?
H3A C3 H3B 109.5 . . ?
C4 C3 H3C 109.5 . . ?
H3A C3 H3C 109.5 . . ?
H3B C3 H3C 109.5 . . ?
O C4 C2 111.0(4) . . ?
O C4 C3 109.3(4) . . ?
C2 C4 C3 112.6(4) . . ?
O C4 C1 101.3(3) . . ?
C2 C4 C1 110.9(4) . . ?
C3 C4 C1 111.2(5) . . ?
C0' O C4 122.2(3) . . ?
O0 C0' N1 125.7(3) . . ?
O0 C0' O 124.3(4) . . ?
N1 C0' O 110.0(3) . . ?
C0' N1 C1G 124.3(3) . . ?
C0' N1 H1 114(3) . . ?
C1G N1 H1 122(3) . . ?
N1 C1G C1B 114.5(3) . . ?
N1 C1G H1G1 108.6 . . ?
C1B C1G H1G1 108.6 . . ?
N1 C1G H1G2 108.6 . . ?
C1B C1G H1G2 108.6 . . ?
H1G1 C1G H1G2 107.6 . . ?
C1G C1B C1B2 110.9(3) . . ?
C1G C1B C1B1 109.2(3) . . ?
C1B2 C1B C1B1 108.7(3) . . ?
C1G C1B C1A 110.6(3) . . ?
C1B2 C1B C1A 107.5(3) . . ?
C1B1 C1B C1A 109.9(3) . . ?
C1' C1A C1B 118.4(3) . . ?
C1' C1A H1A1 107.7 . . ?
C1B C1A H1A1 107.7 . . ?
C1' C1A H1A2 107.7 . . ?
C1B C1A H1A2 107.7 . . ?
H1A1 C1A H1A2 107.1 . . ?
O1 C1' N2 121.9(3) . . ?
O1 C1' C1A 121.4(3) . . ?
N2 C1' C1A 116.6(3) . . ?
C1G1 C1B1 C1B 113.9(3) . . ?
C1G1 C1B1 H1B1 108.8 . . ?
C1B C1B1 H1B1 108.8 . . ?
C1G1 C1B1 H1B2 108.8 . . ?
C1B C1B1 H1B2 108.8 . . ?
H1B1 C1B1 H1B2 107.7 . . ?
C1D C1G1 C1B1 112.2(4) . . ?
C1D C1G1 H1G3 109.2 . . ?
C1B1 C1G1 H1G3 109.2 . . ?
C1D C1G1 H1G4 109.2 . . ?
C1B1 C1G1 H1G4 109.2 . . ?
H1G3 C1G1 H1G4 107.9 . . ?
C1G2 C1D C1G1 110.7(4) . . ?
C1G2 C1D H1D1 109.5 . . ?
C1G1 C1D H1D1 109.5 . . ?
C1G2 C1D H1D2 109.5 . . ?
C1G1 C1D H1D2 109.5 . . ?
H1D1 C1D H1D2 108.1 . . ?
C1D C1G2 C1B2 110.1(3) . . ?
C1D C1G2 H1G5 109.6 . . ?
C1B2 C1G2 H1G5 109.6 . . ?
C1D C1G2 H1G6 109.6 . . ?
C1B2 C1G2 H1G6 109.6 . . ?
H1G5 C1G2 H1G6 108.2 . . ?
C1G2 C1B2 C1B 114.5(3) . . ?
C1G2 C1B2 H1B3 108.6 . . ?
C1B C1B2 H1B3 108.6 . . ?
C1G2 C1B2 H1B4 108.6 . . ?
C1B C1B2 H1B4 108.6 . . ?
H1B3 C1B2 H1B4 107.6 . . ?
C1' N2 C2A 124.5(3) . . ?
C1' N2 H2 115(3) . . ?
C2A N2 H2 119(3) . . ?
N2 C2A C2B2 110.9(3) . . ?
N2 C2A C2B1 106.6(3) . . ?
C2B2 C2A C2B1 109.9(4) . . ?
N2 C2A C2' 110.8(3) . . ?
C2B2 C2A C2' 110.7(3) . . ?
C2B1 C2A C2' 107.9(3) . . ?
O2 C2' N0M 122.2(3) . . ?
O2 C2' C2A 120.6(3) . . ?
N0M C2' C2A 117.0(3) . . ?
C2A C2B1 H2B1 109.5 . . ?
C2A C2B1 H2B2 109.5 . . ?
H2B1 C2B1 H2B2 109.5 . . ?
C2A C2B1 H2B3 109.5 . . ?
H2B1 C2B1 H2B3 109.5 . . ?
H2B2 C2B1 H2B3 109.5 . . ?
C2A C2B2 H2B4 109.5 . . ?
C2A C2B2 H2B5 109.5 . . ?
H2B4 C2B2 H2B5 109.5 . . ?
C2A C2B2 H2B6 109.5 . . ?
H2B4 C2B2 H2B6 109.5 . . ?
H2B5 C2B2 H2B6 109.5 . . ?
C2' N0M C0M 123.4(3) . . ?
C2' N0M H3 116(4) . . ?
C0M N0M H3 119(4) . . ?
N0M C0M H0M1 109.5 . . ?
N0M C0M H0M2 109.5 . . ?
H0M1 C0M H0M2 109.5 . . ?
N0M C0M H0M3 109.5 . . ?
H0M1 C0M H0M3 109.5 . . ?
H0M2 C0M H0M3 109.5 . . ?

loop_
_geom_bond_atom_site_label_1
_geom_bond_atom_site_label_2
_geom_bond_distance
_geom_bond_site_symmetry_2
_geom_bond_publ_flag
C1 C4 1.526(7) . ?
C1 H1A 0.9600 . ?
C1 H1B 0.9600 . ?
C1 H1C 0.9600 . ?
C2 C4 1.503(7) . ?
C2 H2A 0.9600 . ?
C2 H2B 0.9600 . ?
C2 H2C 0.9600 . ?
C3 C4 1.507(8) . ?
C3 H3A 0.9600 . ?
C3 H3B 0.9600 . ?
C3 H3C 0.9600 . ?
C4 O 1.476(5) . ?
O C0' 1.344(4) . ?
C0' O0 1.219(5) . ?
C0' N1 1.339(5) . ?
N1 C1G 1.451(4) . ?
N1 H1 0.78(4) . ?
C1G C1B 1.535(5) . ?
C1G H1G1 0.9700 . ?
C1G H1G2 0.9700 . ?
C1B C1B2 1.534(5) . ?
C1B C1B1 1.542(5) . ?
C1B C1A 1.539(5) . ?
C1A C1' 1.516(5) . ?
C1A H1A1 0.9700 . ?
C1A H1A2 0.9700 . ?
C1' O1 1.227(4) . ?
C1' N2 1.343(5) . ?
C1B1 C1G1 1.530(6) . ?
C1B1 H1B1 0.9700 . ?
C1B1 H1B2 0.9700 . ?
C1G1 C1D 1.525(7) . ?
C1G1 H1G3 0.9700 . ?
C1G1 H1G4 0.9700 . ?
C1D C1G2 1.519(6) . ?
C1D H1D1 0.9700 . ?
C1D H1D2 0.9700 . ?
C1G2 C1B2 1.521(6) . ?
C1G2 H1G5 0.9700 . ?
C1G2 H1G6 0.9700 . ?
C1B2 H1B3 0.9700 . ?
C1B2 H1B4 0.9700 . ?
N2 C2A 1.477(5) . ?
N2 H2 0.83(4) . ?
C2A C2B2 1.516(6) . ?
C2A C2B1 1.534(6) . ?
C2A C2' 1.544(5) . ?
C2' O2 1.232(4) . ?
C2' N0M 1.318(5) . ?
C2B1 H2B1 0.9600 . ?
C2B1 H2B2 0.9600 . ?
C2B1 H2B3 0.9600 . ?
C2B2 H2B4 0.9600 . ?
C2B2 H2B5 0.9600 . ?
C2B2 H2B6 0.9600 . ?
N0M C0M 1.438(5) . ?
N0M H3 0.81(5) . ?
C0M H0M1 0.9600 . ?
C0M H0M2 0.9600 . ?
C0M H0M3 0.9600 . ?

loop_
_geom_torsion_atom_site_label_1
_geom_torsion_atom_site_label_2
_geom_torsion_atom_site_label_3
_geom_torsion_atom_site_label_4
_geom_torsion
_geom_torsion_site_symmetry_1
_geom_torsion_site_symmetry_2
_geom_torsion_site_symmetry_3
_geom_torsion_site_symmetry_4
_geom_torsion_publ_flag
C2 C4 O C0' -63.1(5) . . . . ?
C3 C4 O C0' 61.7(5) . . . . ?
C1 C4 O C0' 179.1(4) . . . . ?
C4 O C0' O0 8.3(6) . . . . ?
C4 O C0' N1 -172.5(4) . . . . ?
O0 C0' N1 C1G 1.3(6) . . . . ?
O C0' N1 C1G -177.9(3) . . . . ?
C0' N1 C1G C1B -102.3(4) . . . . ?
N1 C1G C1B C1B2 -53.0(4) . . . . ?
N1 C1G C1B C1B1 -172.8(3) . . . . ?
N1 C1G C1B C1A 66.1(4) . . . . ?
C1G C1B C1A C1' 75.1(4) . . . . ?
C1B2 C1B C1A C1' -163.8(3) . . . . ?
C1B1 C1B C1A C1' -45.6(4) . . . . ?
C1B C1A C1' O1 98.4(4) . . . . ?
C1B C1A C1' N2 -81.4(4) . . . . ?
C1G C1B C1B1 C1G1 71.3(4) . . . . ?
C1B2 C1B C1B1 C1G1 -49.8(4) . . . . ?
C1A C1B C1B1 C1G1 -167.2(3) . . . . ?
C1B C1B1 C1G1 C1D 52.7(5) . . . . ?
C1B1 C1G1 C1D C1G2 -55.0(5) . . . . ?
C1G1 C1D C1G2 C1B2 56.5(5) . . . . ?
C1D C1G2 C1B2 C1B -57.5(5) . . . . ?
C1G C1B C1B2 C1G2 -67.2(4) . . . . ?
C1B1 C1B C1B2 C1G2 52.9(4) . . . . ?
C1A C1B C1B2 C1G2 171.9(3) . . . . ?
O1 C1' N2 C2A 6.7(6) . . . . ?
C1A C1' N2 C2A -173.5(3) . . . . ?
C1' N2 C2A C2B2 62.8(5) . . . . ?
C1' N2 C2A C2B1 -177.6(4) . . . . ?
C1' N2 C2A C2' -60.5(5) . . . . ?
N2 C2A C2' O2 135.6(4) . . . . ?
C2B2 C2A C2' O2 12.2(5) . . . . ?
C2B1 C2A C2' O2 -108.0(4) . . . . ?
N2 C2A C2' N0M -49.4(5) . . . . ?
C2B2 C2A C2' N0M -172.7(4) . . . . ?
C2B1 C2A C2' N0M 67.0(4) . . . . ?
O2 C2' N0M C0M 1.7(6) . . . . ?
C2A C2' N0M C0M -173.3(4) . . . . ?

loop_
_cod_related_entry_id
_cod_related_entry_database
_cod_related_entry_code
1 ChemSpider 30658734
